data_7238816
loop_
_publ_author_name
'Rana, Sunil'
'Brown, Mike'
'Mukhopadhyay, Chhanda'

_publ_section_title
;
 FeCl3 catalysed multicomponent divergent synthesis of a library of
 indeno-fused heterocycles
;
_journal_issue 10
_journal_name_full 'RSC Advances'
_journal_page_first 3291
_journal_paper_doi 10.1039/c2ra23332k
_journal_volume 3
_journal_year 2013
_chemical_formula_sum 'C32 H33 N O6'
_chemical_formula_weight 527.59
_space_group_IT_number 14
_space_group_name_Hall '-P 2yn'
_space_group_name_H-M_alt 'P 1 21/n 1'
_symmetry_space_group_name_H-M 'P 1 21/n 1'
_atom_sites_solution_hydrogens geom
_atom_sites_solution_primary direct
_atom_sites_solution_secondary difmap
_audit_creation_method SHELXL-97
_cell_angle_alpha 90.00
_cell_angle_beta 103.473(5)
_cell_angle_gamma 90.00
_cell_formula_units_Z 4
_cell_length_a 13.2463(15)
_cell_length_b 10.6252(13)
_cell_length_c 21.094(2)
_cell_measurement_temperature 296(2)
_cell_volume 2887.2(6)
_computing_structure_refinement 'SHELXL-97 (Sheldrick, 1997)'
_diffrn_ambient_temperature 296(2)
_diffrn_measured_fraction_theta_full 0.946
_diffrn_measured_fraction_theta_max 0.946
_diffrn_radiation_monochromator graphite
_diffrn_radiation_source 'fine-focus sealed tube'
_diffrn_radiation_type MoK\a
_diffrn_radiation_wavelength 0.71073
_diffrn_reflns_av_R_equivalents 0.0964
_diffrn_reflns_av_sigmaI/netI 0.0798
_diffrn_reflns_limit_h_max 15
_diffrn_reflns_limit_h_min -15
_diffrn_reflns_limit_k_max 12
_diffrn_reflns_limit_k_min -12
_diffrn_reflns_limit_l_max 23
_diffrn_reflns_limit_l_min -23
_diffrn_reflns_number 17581
_diffrn_reflns_theta_full 24.88
_diffrn_reflns_theta_max 24.88
_diffrn_reflns_theta_min 1.66
_exptl_absorpt_coefficient_mu 0.084
_exptl_absorpt_correction_T_max 0.9917
_exptl_absorpt_correction_T_min 0.9802
_exptl_absorpt_correction_type none
_exptl_crystal_density_diffrn 1.214
_exptl_crystal_density_method 'not measured'
_exptl_crystal_F_000 1120
_exptl_crystal_size_max 0.24
_exptl_crystal_size_mid 0.20
_exptl_crystal_size_min 0.10
_refine_diff_density_max 0.273
_refine_diff_density_min -0.315
_refine_diff_density_rms 0.049
_refine_ls_extinction_coef 0.0058(11)
_refine_ls_extinction_expression Fc^*^=kFc[1+0.001xFc^2^\l^3^/sin(2\q)]^-1/4^
_refine_ls_extinction_method SHELXL
_refine_ls_goodness_of_fit_ref 1.035
_refine_ls_hydrogen_treatment constr
_refine_ls_matrix_type full
_refine_ls_number_parameters 358
_refine_ls_number_reflns 4742
_refine_ls_number_restraints 0
_refine_ls_restrained_S_all 1.035
_refine_ls_R_factor_all 0.1394
_refine_ls_R_factor_gt 0.0720
_refine_ls_shift/su_max 0.001
_refine_ls_shift/su_mean 0.000
_refine_ls_structure_factor_coef Fsqd
_refine_ls_weighting_details 'calc w=1/[\s^2^(Fo^2^)+(0.0863P)^2^+1.4865P] where P=(Fo^2^+2Fc^2^)/3'
_refine_ls_weighting_scheme calc
_refine_ls_wR_factor_gt 0.1789
_refine_ls_wR_factor_ref 0.2159
_reflns_number_gt 2532
_reflns_number_total 4742
_reflns_threshold_expression >2sigma(I)
_cod_data_source_file c2ra23332k.txt
_cod_data_source_block a2
_cod_original_cell_volume 2887.1(6)
_cod_original_sg_symbol_H-M 'P 21/n'
_cod_database_code 7238816

loop_
_symmetry_equiv_pos_as_xyz
'x, y, z'
'-x+1/2, y+1/2, -z+1/2'
'-x, -y, -z'
'x-1/2, -y-1/2, z-1/2'

loop_
_atom_site_label
_atom_site_type_symbol
_atom_site_fract_x
_atom_site_fract_y
_atom_site_fract_z
_atom_site_U_iso_or_equiv
_atom_site_adp_type
_atom_site_occupancy
_atom_site_symmetry_multiplicity
_atom_site_calc_flag
_atom_site_refinement_flags
O1 O 0.4520(3) -0.2175(3) 0.07275(17) 0.0964(11) Uani 1 1 d .
O2 O 0.4853(5) -0.0196(4) 0.0754(2) 0.187(3) Uani 1 1 d .
O3 O 0.6681(2) 0.1085(3) 0.26128(17) 0.0821(10) Uani 1 1 d .
O4 O 0.3697(2) -0.2642(3) 0.24887(16) 0.0809(9) Uani 1 1 d .
O5 O 0.4759(2) -0.0294(3) 0.33036(15) 0.0756(9) Uani 1 1 d .
O6 O 0.5845(2) -0.1660(3) 0.30028(16) 0.0781(9) Uani 1 1 d .
N1 N 0.3187(2) 0.1319(3) 0.14202(15) 0.0509(8) Uani 1 1 d .
C1 C 0.2595(4) 0.2752(7) -0.0848(3) 0.130(2) Uani 1 1 d .
H1A H 0.2150 0.3299 -0.1153 0.194 Uiso 1 1 calc R
H1B H 0.2520 0.1905 -0.1009 0.194 Uiso 1 1 calc R
H1C H 0.3303 0.3016 -0.0795 0.194 Uiso 1 1 calc R
C2 C 0.2307(4) 0.2811(5) -0.0213(2) 0.0806(14) Uani 1 1 d .
C3 C 0.2836(3) 0.2012(4) 0.0303(2) 0.0691(12) Uani 1 1 d .
H3 H 0.3349 0.1462 0.0239 0.083 Uiso 1 1 calc R
C4 C 0.2579(3) 0.2069(4) 0.0894(2) 0.0570(10) Uani 1 1 d .
C5 C 0.2847(3) 0.0139(3) 0.15954(19) 0.0509(10) Uani 1 1 d .
C6 C 0.3511(3) -0.0682(3) 0.19655(19) 0.0506(10) Uani 1 1 d .
C7 C 0.4692(3) -0.0504(3) 0.2160(2) 0.0521(10) Uani 1 1 d .
C8 C 0.5252(3) -0.1341(4) 0.1746(2) 0.0659(12) Uani 1 1 d .
H8A H 0.5990 -0.1158 0.1865 0.079 Uiso 1 1 calc R
H8B H 0.5161 -0.2218 0.1848 0.079 Uiso 1 1 calc R
C9 C 0.4866(4) -0.1154(4) 0.1034(3) 0.0803(15) Uani 1 1 d .
C10 C 0.4157(5) -0.2134(7) 0.0018(3) 0.118(2) Uani 1 1 d .
H10A H 0.3524 -0.1643 -0.0104 0.141 Uiso 1 1 calc R
H10B H 0.4678 -0.1749 -0.0175 0.141 Uiso 1 1 calc R
C11 C 0.3965(6) -0.3429(7) -0.0210(3) 0.149(3) Uani 1 1 d .
H11A H 0.4598 -0.3902 -0.0091 0.224 Uiso 1 1 calc R
H11B H 0.3717 -0.3434 -0.0675 0.224 Uiso 1 1 calc R
H11C H 0.3453 -0.3803 -0.0013 0.224 Uiso 1 1 calc R
C12 C 0.4199(3) 0.1655(3) 0.17042(18) 0.0466(9) Uani 1 1 d .
C13 C 0.4660(3) 0.2927(3) 0.16856(18) 0.0479(9) Uani 1 1 d .
C14 C 0.5681(3) 0.2838(3) 0.20445(19) 0.0527(10) Uani 1 1 d .
C15 C 0.5871(3) 0.1525(4) 0.2292(2) 0.0555(10) Uani 1 1 d .
C16 C 0.4886(3) 0.0864(3) 0.20678(19) 0.0496(10) Uani 1 1 d .
C17 C 0.6339(3) 0.3856(4) 0.2152(2) 0.0670(12) Uani 1 1 d .
H17 H 0.7019 0.3781 0.2396 0.080 Uiso 1 1 calc R
C18 C 0.5948(4) 0.5004(4) 0.1883(2) 0.0769(13) Uani 1 1 d .
H18 H 0.6374 0.5711 0.1943 0.092 Uiso 1 1 calc R
C19 C 0.4953(4) 0.5101(4) 0.1533(2) 0.0779(14) Uani 1 1 d .
H19 H 0.4709 0.5879 0.1361 0.094 Uiso 1 1 calc R
C20 C 0.4286(3) 0.4066(4) 0.1426(2) 0.0668(12) Uani 1 1 d .
H20 H 0.3606 0.4146 0.1184 0.080 Uiso 1 1 calc R
C21 C 0.1553(4) 0.3584(5) -0.0080(3) 0.0857(15) Uani 1 1 d .
H21 H 0.1204 0.4112 -0.0411 0.103 Uiso 1 1 calc R
C22 C 0.1283(4) 0.3633(5) 0.0496(3) 0.0855(14) Uani 1 1 d .
H22 H 0.0757 0.4166 0.0557 0.103 Uiso 1 1 calc R
C23 C 0.1808(3) 0.2869(4) 0.0996(2) 0.0678(12) Uani 1 1 d .
H23 H 0.1643 0.2893 0.1401 0.081 Uiso 1 1 calc R
C24 C 0.1701(3) -0.0091(4) 0.1378(2) 0.0644(11) Uani 1 1 d .
H24A H 0.1463 0.0218 0.0935 0.077 Uiso 1 1 calc R
H24B H 0.1353 0.0396 0.1652 0.077 Uiso 1 1 calc R
C25 C 0.1376(3) -0.1471(4) 0.1397(2) 0.0679(12) Uani 1 1 d .
C26 C 0.0214(3) -0.1534(5) 0.1345(3) 0.0987(17) Uani 1 1 d .
H26A H 0.0008 -0.2395 0.1370 0.148 Uiso 1 1 calc R
H26B H -0.0148 -0.1180 0.0936 0.148 Uiso 1 1 calc R
H26C H 0.0047 -0.1065 0.1696 0.148 Uiso 1 1 calc R
C27 C 0.1951(3) -0.2018(4) 0.2046(2) 0.0781(14) Uani 1 1 d .
H27A H 0.1693 -0.1623 0.2392 0.094 Uiso 1 1 calc R
H27B H 0.1799 -0.2911 0.2051 0.094 Uiso 1 1 calc R
C28 C 0.3109(3) -0.1846(4) 0.2185(2) 0.0611(11) Uani 1 1 d .
C29 C 0.1643(4) -0.2215(5) 0.0840(3) 0.0987(17) Uani 1 1 d .
H29A H 0.1408 -0.3068 0.0852 0.148 Uiso 1 1 calc R
H29B H 0.2381 -0.2209 0.0885 0.148 Uiso 1 1 calc R
H29C H 0.1307 -0.1838 0.0431 0.148 Uiso 1 1 calc R
C30 C 0.5082(3) -0.0803(4) 0.2880(2) 0.0614(11) Uani 1 1 d .
C31 C 0.6201(5) -0.2095(6) 0.3668(3) 0.116(2) Uani 1 1 d .
H31A H 0.6748 -0.1547 0.3902 0.139 Uiso 1 1 calc R
H31B H 0.5633 -0.2074 0.3886 0.139 Uiso 1 1 calc R
C32 C 0.6586(6) -0.3357(6) 0.3665(3) 0.150(3) Uani 1 1 d .
H32A H 0.6048 -0.3890 0.3420 0.225 Uiso 1 1 calc R
H32B H 0.6797 -0.3661 0.4104 0.225 Uiso 1 1 calc R
H32C H 0.7169 -0.3366 0.3467 0.225 Uiso 1 1 calc R

loop_
_atom_site_aniso_label
_atom_site_aniso_U_11
_atom_site_aniso_U_22
_atom_site_aniso_U_33
_atom_site_aniso_U_23
_atom_site_aniso_U_13
_atom_site_aniso_U_12
O1 0.129(3) 0.086(2) 0.063(3) 0.0059(19) -0.001(2) -0.019(2)
O2 0.420(9) 0.076(3) 0.097(3) 0.009(2) 0.125(5) 0.015(4)
O3 0.0482(17) 0.078(2) 0.108(3) 0.0029(18) -0.0051(17) 0.0014(15)
O4 0.086(2) 0.0621(18) 0.093(3) 0.0192(17) 0.0167(19) -0.0055(16)
O5 0.084(2) 0.085(2) 0.057(2) -0.0012(16) 0.0149(17) 0.0045(16)
O6 0.074(2) 0.081(2) 0.073(2) 0.0049(17) 0.0039(17) 0.0186(16)
N1 0.0418(17) 0.0513(17) 0.054(2) 0.0035(16) 0.0010(15) -0.0085(14)
C1 0.106(4) 0.204(7) 0.086(5) 0.028(4) 0.037(4) 0.005(4)
C2 0.067(3) 0.115(4) 0.056(3) 0.008(3) 0.007(3) -0.029(3)
C3 0.057(3) 0.083(3) 0.065(3) 0.003(3) 0.010(2) -0.017(2)
C4 0.051(2) 0.062(2) 0.052(3) 0.006(2) -0.002(2) -0.018(2)
C5 0.052(2) 0.049(2) 0.051(3) -0.0039(18) 0.0110(19) -0.0144(18)
C6 0.048(2) 0.048(2) 0.053(3) -0.0012(19) 0.0077(19) -0.0055(17)
C7 0.052(2) 0.048(2) 0.056(3) -0.0006(18) 0.012(2) 0.0006(17)
C8 0.068(3) 0.056(2) 0.077(4) -0.004(2) 0.024(2) 0.007(2)
C9 0.114(4) 0.057(3) 0.085(4) 0.014(3) 0.053(3) 0.019(3)
C10 0.128(5) 0.152(6) 0.063(4) 0.017(4) 0.004(4) -0.022(4)
C11 0.181(7) 0.160(7) 0.090(5) -0.034(5) -0.005(5) 0.023(6)
C12 0.042(2) 0.048(2) 0.049(3) -0.0056(18) 0.0110(19) -0.0045(17)
C13 0.048(2) 0.047(2) 0.046(3) -0.0047(18) 0.0071(19) -0.0073(17)
C14 0.051(2) 0.055(2) 0.052(3) -0.0072(19) 0.012(2) -0.0052(18)
C15 0.045(2) 0.063(2) 0.057(3) -0.006(2) 0.009(2) -0.0019(19)
C16 0.047(2) 0.046(2) 0.055(3) -0.0064(18) 0.012(2) -0.0041(17)
C17 0.054(2) 0.072(3) 0.072(3) -0.013(2) 0.009(2) -0.018(2)
C18 0.083(3) 0.061(3) 0.082(4) -0.005(2) 0.010(3) -0.032(2)
C19 0.082(3) 0.054(2) 0.087(4) 0.001(2) -0.003(3) -0.018(2)
C20 0.055(2) 0.059(2) 0.079(3) 0.004(2) 0.001(2) -0.010(2)
C21 0.064(3) 0.099(4) 0.088(4) 0.015(3) 0.005(3) -0.005(3)
C22 0.073(3) 0.087(3) 0.093(4) 0.011(3) 0.011(3) 0.007(3)
C23 0.059(3) 0.070(3) 0.068(3) 0.005(2) 0.002(2) -0.002(2)
C24 0.047(2) 0.069(3) 0.073(3) 0.002(2) 0.005(2) -0.0186(19)
C25 0.059(3) 0.072(3) 0.073(3) -0.007(2) 0.016(2) -0.027(2)
C26 0.064(3) 0.100(4) 0.132(5) 0.008(3) 0.021(3) -0.035(3)
C27 0.084(3) 0.070(3) 0.084(4) 0.005(3) 0.027(3) -0.024(2)
C28 0.065(3) 0.058(2) 0.061(3) 0.000(2) 0.016(2) -0.012(2)
C29 0.102(4) 0.096(4) 0.096(4) -0.028(3) 0.021(3) -0.030(3)
C30 0.060(3) 0.060(2) 0.062(3) 0.001(2) 0.009(2) -0.003(2)
C31 0.119(5) 0.140(5) 0.067(4) 0.011(4) -0.020(3) 0.051(4)
C32 0.202(7) 0.098(5) 0.125(6) 0.038(4) -0.012(5) 0.013(5)

loop_
_atom_type_symbol
_atom_type_description
_atom_type_scat_dispersion_real
_atom_type_scat_dispersion_imag
_atom_type_scat_source
C C 0.0033 0.0016 'International Tables Vol C Tables 4.2.6.8 and 6.1.1.4'
H H 0.0000 0.0000 'International Tables Vol C Tables 4.2.6.8 and 6.1.1.4'
N N 0.0061 0.0033 'International Tables Vol C Tables 4.2.6.8 and 6.1.1.4'
O O 0.0106 0.0060 'International Tables Vol C Tables 4.2.6.8 and 6.1.1.4'

loop_
_geom_angle_atom_site_label_1
_geom_angle_atom_site_label_2
_geom_angle_atom_site_label_3
_geom_angle
C9 O1 C10 118.7(4)
C30 O6 C31 117.7(4)
C12 N1 C5 116.9(3)
C12 N1 C4 120.0(3)
C5 N1 C4 122.3(3)
C2 C1 H1A 109.5
C2 C1 H1B 109.5
H1A C1 H1B 109.5
C2 C1 H1C 109.5
H1A C1 H1C 109.5
H1B C1 H1C 109.5
C21 C2 C3 116.8(4)
C21 C2 C1 124.4(5)
C3 C2 C1 118.8(5)
C4 C3 C2 119.1(4)
C4 C3 H3 120.5
C2 C3 H3 120.5
C3 C4 C23 121.2(4)
C3 C4 N1 117.5(4)
C23 C4 N1 121.2(4)
C6 C5 N1 121.4(3)
C6 C5 C24 123.3(3)
N1 C5 C24 115.2(3)
C5 C6 C28 119.5(3)
C5 C6 C7 124.1(3)
C28 C6 C7 116.3(3)
C16 C7 C30 107.7(3)
C16 C7 C6 106.3(3)
C30 C7 C6 109.2(3)
C16 C7 C8 111.4(3)
C30 C7 C8 110.4(3)
C6 C7 C8 111.7(3)
C9 C8 C7 113.4(3)
C9 C8 H8A 108.9
C7 C8 H8A 108.9
C9 C8 H8B 108.9
C7 C8 H8B 108.9
H8A C8 H8B 107.7
O2 C9 O1 121.0(5)
O2 C9 C8 125.9(5)
O1 C9 C8 113.1(4)
C11 C10 O1 107.4(5)
C11 C10 H10A 110.2
O1 C10 H10A 110.2
C11 C10 H10B 110.2
O1 C10 H10B 110.2
H10A C10 H10B 108.5
C10 C11 H11A 109.5
C10 C11 H11B 109.5
H11A C11 H11B 109.5
C10 C11 H11C 109.5
H11A C11 H11C 109.5
H11B C11 H11C 109.5
C16 C12 N1 123.2(3)
C16 C12 C13 110.8(3)
N1 C12 C13 125.9(3)
C20 C13 C14 119.5(3)
C20 C13 C12 134.4(3)
C14 C13 C12 106.1(3)
C17 C14 C13 122.4(4)
C17 C14 C15 129.0(4)
C13 C14 C15 108.6(3)
O3 C15 C16 126.8(4)
O3 C15 C14 127.4(3)
C16 C15 C14 105.7(3)
C12 C16 C15 108.7(3)
C12 C16 C7 124.7(3)
C15 C16 C7 126.3(3)
C14 C17 C18 117.3(4)
C14 C17 H17 121.3
C18 C17 H17 121.3
C19 C18 C17 120.7(4)
C19 C18 H18 119.6
C17 C18 H18 119.6
C18 C19 C20 121.8(4)
C18 C19 H19 119.1
C20 C19 H19 119.1
C13 C20 C19 118.3(4)
C13 C20 H20 120.9
C19 C20 H20 120.9
C22 C21 C2 124.6(5)
C22 C21 H21 117.7
C2 C21 H21 117.7
C21 C22 C23 118.3(5)
C21 C22 H22 120.9
C23 C22 H22 120.9
C22 C23 C4 120.1(5)
C22 C23 H23 120.0
C4 C23 H23 120.0
C5 C24 C25 114.7(3)
C5 C24 H24A 108.6
C25 C24 H24A 108.6
C5 C24 H24B 108.6
C25 C24 H24B 108.6
H24A C24 H24B 107.6
C27 C25 C26 109.6(4)
C27 C25 C29 109.8(4)
C26 C25 C29 109.6(4)
C27 C25 C24 107.8(3)
C26 C25 C24 109.0(4)
C29 C25 C24 111.1(4)
C25 C26 H26A 109.5
C25 C26 H26B 109.5
H26A C26 H26B 109.5
C25 C26 H26C 109.5
H26A C26 H26C 109.5
H26B C26 H26C 109.5
C28 C27 C25 113.8(3)
C28 C27 H27A 108.8
C25 C27 H27A 108.8
C28 C27 H27B 108.8
C25 C27 H27B 108.8
H27A C27 H27B 107.7
O4 C28 C6 121.0(4)
O4 C28 C27 120.9(4)
C6 C28 C27 118.1(4)
C25 C29 H29A 109.5
C25 C29 H29B 109.5
H29A C29 H29B 109.5
C25 C29 H29C 109.5
H29A C29 H29C 109.5
H29B C29 H29C 109.5
O5 C30 O6 123.0(4)
O5 C30 C7 123.4(4)
O6 C30 C7 113.6(4)
C32 C31 O6 109.3(5)
C32 C31 H31A 109.8
O6 C31 H31A 109.8
C32 C31 H31B 109.8
O6 C31 H31B 109.8
H31A C31 H31B 108.3
C31 C32 H32A 109.5
C31 C32 H32B 109.5
H32A C32 H32B 109.5
C31 C32 H32C 109.5
H32A C32 H32C 109.5
H32B C32 H32C 109.5

loop_
_geom_bond_atom_site_label_1
_geom_bond_atom_site_label_2
_geom_bond_distance
O1 C9 1.291(5)
O1 C10 1.462(6)
O2 C9 1.175(5)
O3 C15 1.221(4)
O4 C28 1.225(5)
O5 C30 1.204(5)
O6 C30 1.341(5)
O6 C31 1.447(6)
N1 C12 1.381(4)
N1 C5 1.411(4)
N1 C4 1.449(5)
C1 C2 1.477(7)
C1 H1A 0.9600
C1 H1B 0.9600
C1 H1C 0.9600
C2 C21 1.372(7)
C2 C3 1.430(6)
C3 C4 1.367(6)
C3 H3 0.9300
C4 C23 1.383(6)
C5 C6 1.351(5)
C5 C24 1.499(5)
C6 C28 1.464(5)
C6 C7 1.534(5)
C7 C16 1.496(5)
C7 C30 1.519(6)
C7 C8 1.552(5)
C8 C9 1.483(6)
C8 H8A 0.9700
C8 H8B 0.9700
C10 C11 1.460(8)
C10 H10A 0.9700
C10 H10B 0.9700
C11 H11A 0.9600
C11 H11B 0.9600
C11 H11C 0.9600
C12 C16 1.341(5)
C12 C13 1.488(5)
C13 C20 1.373(5)
C13 C14 1.390(5)
C14 C17 1.375(5)
C14 C15 1.490(5)
C15 C16 1.460(5)
C17 C18 1.394(6)
C17 H17 0.9300
C18 C19 1.355(6)
C18 H18 0.9300
C19 C20 1.396(5)
C19 H19 0.9300
C20 H20 0.9300
C21 C22 1.346(7)
C21 H21 0.9300
C22 C23 1.383(6)
C22 H22 0.9300
C23 H23 0.9300
C24 C25 1.532(5)
C24 H24A 0.9700
C24 H24B 0.9700
C25 C27 1.519(6)
C25 C26 1.520(5)
C25 C29 1.524(6)
C26 H26A 0.9600
C26 H26B 0.9600
C26 H26C 0.9600
C27 C28 1.504(6)
C27 H27A 0.9700
C27 H27B 0.9700
C29 H29A 0.9600
C29 H29B 0.9600
C29 H29C 0.9600
C31 C32 1.435(7)
C31 H31A 0.9700
C31 H31B 0.9700
C32 H32A 0.9600
C32 H32B 0.9600
C32 H32C 0.9600
